data_4077408
loop_
_publ_author_name
'Berenguer, Jes\'us R.'
'Forni\'es, Juan'
'G\'omez, Julio'
'Lalinde, Elena'
'Moreno, M. Teresa'

_publ_section_title
;
 Four Thallium(I) Ions Sandwiched by Two Tetraalkynylplatinate
 ([Pt(C&#x22EE;CR)4]2-) Fragments:&#x00A0; Synthesis and Luminescent
 Behavior of Pt2Tl4Species
;
_journal_issue 23
_journal_name_full Organometallics
_journal_page_first 4847
_journal_paper_doi 10.1021/om010554q
_journal_volume 20
_journal_year 2001
_chemical_formula_sum 'C49 H73 Cl3 Pt2 Tl4'
_chemical_formula_weight 1976.08
_chemical_name_systematic
; 
 ? 
;
_space_group_IT_number 2
_symmetry_space_group_name_Hall '-P 1'
_symmetry_space_group_name_H-M 'P -1'
_atom_sites_solution_hydrogens geom
_atom_sites_solution_primary direct
_atom_sites_solution_secondary difmap
_audit_creation_method SHELXL-97
_cell_angle_alpha 81.7860(12)
_cell_angle_beta 72.8640(14)
_cell_angle_gamma 82.0510(7)
_cell_formula_units_Z 2
_cell_length_a 12.0190(2)
_cell_length_b 14.1220(3)
_cell_length_c 19.2780(4)
_cell_measurement_temperature 293(2)
_cell_volume 3078.72(11)
_computing_structure_refinement 'SHELXL-97 (Sheldrick, 1997)'
_computing_structure_solution 'SHELXS-97 (Sheldrick, 1990)'
_diffrn_ambient_temperature 293(2)
_diffrn_measured_fraction_theta_full 0.988
_diffrn_measured_fraction_theta_max 0.988
_diffrn_radiation_monochromator graphite
_diffrn_radiation_source 'fine-focus sealed tube'
_diffrn_radiation_type MoK\a
_diffrn_radiation_wavelength 0.71070
_diffrn_reflns_av_R_equivalents 0.0000
_diffrn_reflns_av_sigmaI/netI 0.0679
_diffrn_reflns_limit_h_max 13
_diffrn_reflns_limit_h_min 0
_diffrn_reflns_limit_k_max 15
_diffrn_reflns_limit_k_min -15
_diffrn_reflns_limit_l_max 21
_diffrn_reflns_limit_l_min -20
_diffrn_reflns_number 8745
_diffrn_reflns_theta_full 23.25
_diffrn_reflns_theta_max 23.25
_diffrn_reflns_theta_min 5.12
_exptl_absorpt_coefficient_mu 15.113
_exptl_crystal_density_diffrn 2.132
_exptl_crystal_density_method 'not measured'
_exptl_crystal_F_000 1796
_refine_diff_density_max 1.076
_refine_diff_density_min -0.781
_refine_diff_density_rms 0.175
_refine_ls_extinction_method none
_refine_ls_goodness_of_fit_ref 1.188
_refine_ls_hydrogen_treatment mixed
_refine_ls_matrix_type full
_refine_ls_number_parameters 578
_refine_ls_number_reflns 8745
_refine_ls_number_restraints 36
_refine_ls_restrained_S_all 1.259
_refine_ls_R_factor_all 0.0881
_refine_ls_R_factor_gt 0.0469
_refine_ls_shift/su_max 1.547
_refine_ls_shift/su_mean 0.055
_refine_ls_structure_factor_coef Fsqd
_refine_ls_weighting_details 'calc w=1/[\s^2^(Fo^2^)+(0.0280P)^2^+0.0000P] where P=(Fo^2^+2Fc^2^)/3'
_refine_ls_weighting_scheme calc
_refine_ls_wR_factor_gt 0.0806
_refine_ls_wR_factor_ref 0.0907
_reflns_number_gt 6023
_reflns_number_total 8745
_reflns_threshold_expression >2sigma(I)
_cod_data_source_file om010554q.cif
_cod_data_source_block gc33
_cod_original_cell_volume 3078.72(10)
_cod_database_code 4077408

loop_
_symmetry_equiv_pos_as_xyz
'x, y, z'
'-x, -y, -z'

loop_
_atom_site_label
_atom_site_type_symbol
_atom_site_fract_x
_atom_site_fract_y
_atom_site_fract_z
_atom_site_U_iso_or_equiv
_atom_site_adp_type
_atom_site_occupancy
_atom_site_symmetry_multiplicity
_atom_site_calc_flag
_atom_site_refinement_flags
_atom_site_disorder_assembly
_atom_site_disorder_group
Pt2 Pt 0.95611(5) 0.90531(4) 0.07329(3) 0.04737(17) Uani 1 1 d . . .
Pt1 Pt 0.00925(5) 0.43138(4) 0.42714(3) 0.04313(16) Uani 1 1 d . . .
Tl1 Tl 0.08387(5) 0.66689(4) 0.39033(3) 0.05867(19) Uani 1 1 d . . .
Tl2 Tl 0.24869(5) 0.42691(4) 0.49749(3) 0.05646(18) Uani 1 1 d . . .
Tl3 Tl 0.74826(5) 0.06054(4) 0.01087(3) 0.05846(18) Uani 1 1 d . . .
Tl4 Tl 0.99084(6) 0.13701(4) 0.11011(3) 0.06185(19) Uani 1 1 d . . .
C1 C -0.0646(12) 0.5396(9) 0.3682(6) 0.046(4) Uani 1 1 d . . .
C2 C -0.1060(13) 0.5952(10) 0.3291(7) 0.056(4) Uani 1 1 d . . .
C3 C -0.1537(14) 0.6618(12) 0.2727(8) 0.067(5) Uani 1 1 d . . .
C4 C -0.277(2) 0.661(3) 0.2899(19) 0.28(3) Uani 1 1 d . . .
H4A H -0.3028 0.6875 0.2480 0.417 Uiso 1 1 calc R . .
H4B H -0.3145 0.6985 0.3297 0.417 Uiso 1 1 calc R . .
H4C H -0.2964 0.5958 0.3036 0.417 Uiso 1 1 calc R . .
C5 C -0.134(4) 0.7639(19) 0.2802(17) 0.227(19) Uani 1 1 d . . .
H5A H -0.0528 0.7726 0.2605 0.340 Uiso 1 1 calc R . .
H5B H -0.1594 0.7744 0.3309 0.340 Uiso 1 1 calc R . .
H5C H -0.1790 0.8091 0.2540 0.340 Uiso 1 1 calc R . .
C6 C -0.085(3) 0.6335(19) 0.1987(10) 0.22(2) Uani 1 1 d . . .
H6A H -0.1364 0.6386 0.1682 0.333 Uiso 1 1 calc R . .
H6B H -0.0503 0.5684 0.2035 0.333 Uiso 1 1 calc R . .
H6C H -0.0247 0.6755 0.1771 0.333 Uiso 1 1 calc R . .
C7 C 0.1663(15) 0.4685(9) 0.3668(7) 0.053(4) Uani 1 1 d . . .
C8 C 0.2609(15) 0.4764(10) 0.3252(7) 0.056(4) Uani 1 1 d . . .
C9 C 0.3777(15) 0.4772(14) 0.2689(9) 0.086(6) Uani 1 1 d . . .
C10 C 0.387(7) 0.412(6) 0.213(4) 0.52(2) Uani 1 1 d U . .
H10A H 0.3178 0.4241 0.1958 0.781 Uiso 1 1 calc R . .
H10B H 0.3934 0.3460 0.2336 0.781 Uiso 1 1 calc R . .
H10C H 0.4544 0.4228 0.1721 0.781 Uiso 1 1 calc R . .
C11 C 0.411(6) 0.574(5) 0.242(4) 0.509(16) Uani 1 1 d U . .
H11A H 0.3706 0.6025 0.2074 0.763 Uiso 1 1 calc R . .
H11B H 0.4942 0.5704 0.2196 0.763 Uiso 1 1 calc R . .
H11C H 0.3916 0.6118 0.2825 0.763 Uiso 1 1 calc R . .
C12 C 0.471(3) 0.415(2) 0.2989(17) 0.196(13) Uani 1 1 d U . .
H12A H 0.5476 0.4274 0.2676 0.295 Uiso 1 1 calc R . .
H12B H 0.4613 0.3483 0.3009 0.295 Uiso 1 1 calc R . .
H12C H 0.4642 0.4303 0.3471 0.295 Uiso 1 1 calc R . .
C13 C 0.0910(13) 0.3106(10) 0.4677(7) 0.052(4) Uani 1 1 d . . .
C14 C 0.1407(13) 0.2335(10) 0.4808(7) 0.057(4) Uani 1 1 d . . .
C15 C 0.2010(17) 0.1352(11) 0.4868(10) 0.078(5) Uani 1 1 d . . .
C16 C 0.233(3) 0.097(2) 0.4153(14) 0.209(18) Uani 1 1 d . . .
H16A H 0.2740 0.0339 0.4188 0.314 Uiso 1 1 calc R . .
H16B H 0.2827 0.1387 0.3793 0.314 Uiso 1 1 calc R . .
H16C H 0.1635 0.0935 0.4014 0.314 Uiso 1 1 calc R . .
C17 C 0.321(3) 0.1422(17) 0.500(2) 0.204(16) Uani 1 1 d . . .
H17A H 0.3088 0.1640 0.5465 0.305 Uiso 1 1 calc R . .
H17B H 0.3637 0.1868 0.4622 0.305 Uiso 1 1 calc R . .
H17C H 0.3652 0.0800 0.4982 0.305 Uiso 1 1 calc R . .
C18 C 0.145(3) 0.0763(16) 0.5497(15) 0.200(17) Uani 1 1 d . . .
H18A H 0.1223 0.1123 0.5912 0.300 Uiso 1 1 calc R . .
H18B H 0.1983 0.0214 0.5580 0.300 Uiso 1 1 calc R . .
H18C H 0.0771 0.0552 0.5426 0.300 Uiso 1 1 calc R . .
C19 C -0.1455(14) 0.3787(10) 0.4734(7) 0.051(4) Uani 1 1 d . . .
C20 C -0.2352(15) 0.3381(10) 0.4942(7) 0.052(4) Uani 1 1 d . A .
C21 C -0.3383(14) 0.2862(12) 0.5146(9) 0.073(5) Uani 1 1 d . . .
C22A C -0.317(3) 0.205(3) 0.464(3) 0.17(2) Uani 0.74(4) 1 d P A 1
H22A H -0.2919 0.2317 0.4137 0.252 Uiso 0.74(4) 1 calc PR A 1
H22B H -0.3881 0.1760 0.4723 0.252 Uiso 0.74(4) 1 calc PR A 1
H22C H -0.2573 0.1569 0.4742 0.252 Uiso 0.74(4) 1 calc PR A 1
C23A C -0.354(3) 0.231(4) 0.5938(18) 0.131(18) Uani 0.74(4) 1 d P A 1
H23A H -0.2940 0.1783 0.5923 0.196 Uiso 0.74(4) 1 calc PR A 1
H23B H -0.4295 0.2065 0.6105 0.196 Uiso 0.74(4) 1 calc PR A 1
H23C H -0.3492 0.2741 0.6266 0.196 Uiso 0.74(4) 1 calc PR A 1
C24A C -0.453(2) 0.357(2) 0.519(3) 0.18(3) Uani 0.74(4) 1 d P A 1
H24A H -0.4362 0.4106 0.4820 0.273 Uiso 0.74(4) 1 calc PR A 1
H24B H -0.4808 0.3798 0.5662 0.273 Uiso 0.74(4) 1 calc PR A 1
H24C H -0.5120 0.3238 0.5109 0.273 Uiso 0.74(4) 1 calc PR A 1
C22B C -0.304(8) 0.190(6) 0.532(6) 0.10(3) Uani 0.26(4) 1 d PU A 2
H22D H -0.2449 0.1659 0.4915 0.143 Uiso 0.26(4) 1 calc PR A 2
H22E H -0.3703 0.1538 0.5444 0.143 Uiso 0.26(4) 1 calc PR A 2
H22F H -0.2730 0.1838 0.5735 0.143 Uiso 0.26(4) 1 calc PR A 2
C23B C -0.408(10) 0.304(8) 0.590(5) 0.12(4) Uani 0.26(4) 1 d PU A 2
H23D H -0.3935 0.3646 0.6009 0.175 Uiso 0.26(4) 1 calc PR A 2
H23E H -0.3869 0.2535 0.6244 0.175 Uiso 0.26(4) 1 calc PR A 2
H23F H -0.4902 0.3051 0.5945 0.175 Uiso 0.26(4) 1 calc PR A 2
C24B C -0.399(7) 0.308(6) 0.451(4) 0.09(3) Uani 0.26(4) 1 d PU A 2
H24D H -0.4247 0.3754 0.4450 0.131 Uiso 0.26(4) 1 calc PR A 2
H24E H -0.4649 0.2715 0.4621 0.131 Uiso 0.26(4) 1 calc PR A 2
H24F H -0.3438 0.2904 0.4059 0.131 Uiso 0.26(4) 1 calc PR A 2
C25 C 0.8297(13) 0.9871(9) 0.1359(7) 0.051(4) Uani 1 1 d . . .
C26 C 0.7473(15) 1.0242(11) 0.1811(7) 0.062(4) Uani 1 1 d . . .
C27 C 0.6410(14) 1.0584(12) 0.2389(8) 0.068(5) Uani 1 1 d . . .
C28 C 0.580(2) 0.9767(19) 0.2812(14) 0.197(16) Uani 1 1 d . . .
H28A H 0.6049 0.9576 0.3245 0.296 Uiso 1 1 calc R . .
H28B H 0.5971 0.9238 0.2522 0.296 Uiso 1 1 calc R . .
H28C H 0.4968 0.9951 0.2948 0.296 Uiso 1 1 calc R . .
C29 C 0.555(2) 1.1235(18) 0.2070(13) 0.159(12) Uani 1 1 d . . .
H29A H 0.4859 1.1400 0.2453 0.238 Uiso 1 1 calc R . .
H29B H 0.5341 1.0912 0.1727 0.238 Uiso 1 1 calc R . .
H29C H 0.5892 1.1810 0.1825 0.238 Uiso 1 1 calc R . .
C30 C 0.682(2) 1.110(4) 0.287(2) 0.30(3) Uani 1 1 d . . .
H30A H 0.7482 1.0734 0.2987 0.457 Uiso 1 1 calc R . .
H30B H 0.6198 1.1190 0.3310 0.457 Uiso 1 1 calc R . .
H30C H 0.7031 1.1718 0.2622 0.457 Uiso 1 1 calc R . .
C31 C 1.0682(13) 0.9333(10) 0.1243(7) 0.053(4) Uani 1 1 d . . .
C32 C 1.1312(14) 0.9375(10) 0.1621(7) 0.055(4) Uani 1 1 d . . .
C33 C 1.2037(15) 0.9376(14) 0.2122(8) 0.078(5) Uani 1 1 d . . .
C34 C 1.279(2) 0.8399(17) 0.2149(12) 0.134(9) Uani 1 1 d . . .
H34A H 1.2293 0.7887 0.2251 0.201 Uiso 1 1 calc R . .
H34B H 1.3170 0.8358 0.2526 0.201 Uiso 1 1 calc R . .
H34C H 1.3363 0.8343 0.1687 0.201 Uiso 1 1 calc R . .
C35 C 1.272(3) 1.022(2) 0.1938(15) 0.190(15) Uani 1 1 d . . .
H35A H 1.2202 1.0795 0.2058 0.285 Uiso 1 1 calc R . .
H35B H 1.3121 1.0287 0.1425 0.285 Uiso 1 1 calc R . .
H35C H 1.3285 1.0139 0.2212 0.285 Uiso 1 1 calc R . .
C36 C 1.124(2) 0.9379(14) 0.2894(9) 0.113(7) Uani 1 1 d . . .
H36A H 1.0782 0.9993 0.2949 0.170 Uiso 1 1 calc R . .
H36B H 1.1699 0.9264 0.3234 0.170 Uiso 1 1 calc R . .
H36C H 1.0723 0.8883 0.2990 0.170 Uiso 1 1 calc R . .
C37 C 1.0755(13) 0.8042(10) 0.0231(7) 0.052(4) Uani 1 1 d . . .
C38 C 1.1393(13) 0.7357(10) 0.0035(7) 0.055(4) Uani 1 1 d . . .
C39 C 1.2097(17) 0.6415(12) -0.0180(10) 0.079(6) Uani 1 1 d . . .
C40 C 1.244(4) 0.632(2) -0.0898(15) 0.30(3) Uani 1 1 d . . .
H40A H 1.2722 0.5656 -0.0968 0.454 Uiso 1 1 calc R . .
H40B H 1.3061 0.6714 -0.1139 0.454 Uiso 1 1 calc R . .
H40C H 1.1795 0.6506 -0.1099 0.454 Uiso 1 1 calc R . .
C41 C 1.162(5) 0.5669(18) 0.033(2) 0.36(4) Uani 1 1 d . . .
H41A H 1.1876 0.5644 0.0756 0.535 Uiso 1 1 calc R . .
H41B H 1.1871 0.5071 0.0118 0.535 Uiso 1 1 calc R . .
H41C H 1.0781 0.5778 0.0454 0.535 Uiso 1 1 calc R . .
C42 C 1.330(4) 0.648(3) -0.006(3) 0.33(4) Uani 1 1 d . . .
H42A H 1.3717 0.6928 -0.0435 0.492 Uiso 1 1 calc R . .
H42B H 1.3735 0.5857 -0.0081 0.492 Uiso 1 1 calc R . .
H42C H 1.3182 0.6692 0.0409 0.492 Uiso 1 1 calc R . .
C43 C 0.8377(13) 0.8616(10) 0.0343(7) 0.049(4) Uani 1 1 d . . .
C44 C 0.7611(14) 0.8245(10) 0.0210(7) 0.053(4) Uani 1 1 d . . .
C45 C 0.6650(14) 0.7763(11) 0.0143(8) 0.067(5) Uani 1 1 d . . .
C46 C 0.630(3) 0.6998(19) 0.0788(14) 0.184(14) Uani 1 1 d . . .
H46A H 0.6985 0.6579 0.0832 0.277 Uiso 1 1 calc R . .
H46B H 0.5743 0.6631 0.0710 0.277 Uiso 1 1 calc R . .
H46C H 0.5963 0.7303 0.1228 0.277 Uiso 1 1 calc R . .
C47 C 0.708(2) 0.7228(18) -0.0570(12) 0.148(10) Uani 1 1 d . . .
H47A H 0.7444 0.7663 -0.0977 0.223 Uiso 1 1 calc R . .
H47B H 0.6418 0.7008 -0.0662 0.223 Uiso 1 1 calc R . .
H47C H 0.7630 0.6687 -0.0504 0.223 Uiso 1 1 calc R . .
C48 C 0.563(2) 0.8441(18) 0.0047(18) 0.177(13) Uani 1 1 d . . .
H48A H 0.5337 0.8807 0.0458 0.266 Uiso 1 1 calc R . .
H48B H 0.5028 0.8085 0.0013 0.266 Uiso 1 1 calc R . .
H48C H 0.5871 0.8869 -0.0391 0.266 Uiso 1 1 calc R . .
C49 C -0.051(3) 0.321(3) 0.2819(16) 0.176(14) Uani 1 1 d . . .
H49 H -0.0490 0.3565 0.3214 0.211 Uiso 1 1 calc R . .
Cl1 Cl -0.0290(13) 0.2030(10) 0.3124(6) 0.274(7) Uani 1 1 d . . .
Cl2 Cl 0.0532(13) 0.3654(11) 0.2046(8) 0.306(7) Uani 1 1 d . . .
Cl3 Cl -0.1747(15) 0.3488(9) 0.2703(7) 0.255(5) Uani 1 1 d . . .

loop_
_atom_site_aniso_label
_atom_site_aniso_U_11
_atom_site_aniso_U_22
_atom_site_aniso_U_33
_atom_site_aniso_U_23
_atom_site_aniso_U_13
_atom_site_aniso_U_12
Pt2 0.0452(4) 0.0459(3) 0.0490(3) -0.0039(2) -0.0123(3) -0.0015(3)
Pt1 0.0436(4) 0.0433(3) 0.0421(3) -0.0049(2) -0.0121(2) -0.0025(3)
Tl1 0.0595(4) 0.0556(4) 0.0591(3) 0.0070(3) -0.0176(3) -0.0114(3)
Tl2 0.0440(4) 0.0598(4) 0.0630(4) -0.0043(3) -0.0148(3) 0.0006(3)
Tl3 0.0471(4) 0.0628(4) 0.0644(4) -0.0074(3) -0.0171(3) 0.0020(3)
Tl4 0.0650(4) 0.0604(4) 0.0629(4) -0.0160(3) -0.0197(3) -0.0019(3)
C1 0.054(10) 0.042(8) 0.040(7) -0.007(6) -0.010(7) 0.000(7)
C2 0.067(11) 0.050(9) 0.047(8) 0.012(7) -0.018(8) -0.004(8)
C3 0.062(12) 0.076(11) 0.057(9) 0.021(8) -0.022(8) -0.004(9)
C4 0.08(2) 0.41(5) 0.30(4) 0.25(4) -0.10(2) -0.08(3)
C5 0.40(6) 0.11(2) 0.25(3) 0.04(2) -0.24(4) -0.01(3)
C6 0.40(5) 0.16(2) 0.049(12) -0.008(13) -0.053(19) 0.13(3)
C7 0.076(12) 0.045(8) 0.033(7) -0.001(6) -0.010(8) -0.006(8)
C8 0.069(12) 0.051(9) 0.040(8) -0.003(7) -0.008(8) 0.001(8)
C9 0.048(11) 0.108(14) 0.084(11) -0.018(10) 0.021(9) -0.028(11)
C10 0.55(2) 0.58(2) 0.53(3) -0.06(2) -0.11(2) -0.503
C11 0.55(2) 0.52(2) 0.51(3) 0.00(2) -0.051(19) -0.514
C12 0.117(17) 0.24(2) 0.206(19) 0.010(16) -0.049(15) 0.037(16)
C13 0.051(10) 0.051(9) 0.056(8) -0.009(7) -0.015(7) -0.014(8)
C14 0.062(11) 0.054(9) 0.048(8) 0.002(7) -0.016(7) 0.006(8)
C15 0.088(14) 0.049(10) 0.086(12) -0.008(9) -0.018(10) 0.020(9)
C16 0.32(5) 0.16(2) 0.14(2) -0.075(19) -0.10(2) 0.14(3)
C17 0.14(3) 0.095(18) 0.41(5) -0.06(2) -0.16(3) 0.064(18)
C18 0.22(3) 0.077(16) 0.20(3) 0.033(17) 0.05(2) 0.042(18)
C19 0.045(10) 0.051(9) 0.050(8) -0.009(7) -0.012(7) 0.024(8)
C20 0.056(11) 0.047(9) 0.052(8) 0.007(7) -0.019(8) -0.006(8)
C21 0.035(10) 0.076(12) 0.098(13) -0.004(10) 0.001(9) -0.021(9)
C22A 0.12(3) 0.16(4) 0.24(5) -0.13(3) 0.00(3) -0.09(3)
C23A 0.09(3) 0.20(5) 0.11(2) 0.03(3) -0.02(2) -0.09(3)
C24A 0.030(18) 0.11(3) 0.37(7) 0.03(4) -0.01(3) -0.030(17)
C22B 0.11(3) 0.09(3) 0.09(3) 0.00(2) -0.02(2) -0.01(2)
C23B 0.11(4) 0.11(4) 0.12(4) -0.01(2) -0.02(2) -0.01(2)
C24B 0.07(3) 0.11(3) 0.10(3) -0.017(19) -0.03(2) -0.03(2)
C25 0.057(11) 0.044(8) 0.060(9) -0.005(7) -0.029(8) -0.004(7)
C26 0.074(12) 0.064(10) 0.046(8) -0.013(8) -0.019(8) 0.007(9)
C27 0.054(11) 0.074(11) 0.061(9) -0.017(8) 0.009(8) 0.000(9)
C28 0.14(2) 0.16(2) 0.19(2) 0.02(2) 0.11(2) -0.034(19)
C29 0.10(2) 0.15(2) 0.17(2) -0.005(18) 0.010(17) 0.052(17)
C30 0.10(2) 0.55(7) 0.30(4) -0.37(5) 0.06(3) -0.09(3)
C31 0.047(10) 0.063(9) 0.048(8) -0.004(7) -0.017(7) 0.002(8)
C32 0.056(11) 0.055(9) 0.049(8) -0.005(7) -0.015(8) 0.008(8)
C33 0.060(12) 0.119(15) 0.055(10) 0.009(10) -0.017(9) -0.026(11)
C34 0.109(19) 0.16(2) 0.135(18) 0.010(16) -0.064(15) 0.020(16)
C35 0.21(3) 0.23(3) 0.18(2) 0.09(2) -0.12(2) -0.19(3)
C36 0.17(2) 0.110(15) 0.070(12) -0.002(11) -0.039(13) -0.028(15)
C37 0.043(10) 0.048(9) 0.066(9) -0.006(7) -0.019(7) -0.003(8)
C38 0.055(11) 0.049(9) 0.058(9) 0.003(7) -0.016(8) -0.007(8)
C39 0.078(14) 0.064(11) 0.077(11) -0.005(9) -0.009(10) 0.026(10)
C40 0.52(8) 0.17(3) 0.11(2) -0.04(2) -0.02(3) 0.20(4)
C41 0.39(6) 0.057(16) 0.37(5) 0.03(2) 0.24(5) 0.04(2)
C42 0.32(6) 0.26(4) 0.53(8) -0.30(5) -0.31(6) 0.24(5)
C43 0.033(9) 0.044(9) 0.065(9) -0.007(7) -0.006(7) -0.003(7)
C44 0.034(10) 0.050(9) 0.055(9) -0.003(7) 0.013(7) 0.000(8)
C45 0.055(11) 0.070(11) 0.076(10) 0.013(9) -0.020(9) -0.021(9)
C46 0.22(3) 0.18(3) 0.19(2) 0.08(2) -0.10(2) -0.15(2)
C47 0.18(3) 0.16(2) 0.121(17) -0.060(16) -0.033(17) -0.07(2)
C48 0.10(2) 0.14(2) 0.34(4) 0.00(2) -0.15(2) 0.004(16)
C49 0.14(3) 0.25(4) 0.14(2) -0.09(2) -0.04(2) 0.05(3)
Cl1 0.341(17) 0.250(12) 0.260(11) -0.114(10) -0.147(11) 0.101(12)
Cl2 0.268(15) 0.338(16) 0.290(13) -0.162(12) 0.030(12) -0.065(13)
Cl3 0.307(17) 0.229(11) 0.260(12) -0.013(9) -0.111(12) -0.072(11)

loop_
_atom_type_symbol
_atom_type_description
_atom_type_scat_dispersion_real
_atom_type_scat_dispersion_imag
_atom_type_scat_source
C C 0.0033 0.0016 'International Tables Vol C Tables 4.2.6.8 and 6.1.1.4'
H H 0.0000 0.0000 'International Tables Vol C Tables 4.2.6.8 and 6.1.1.4'
Cl Cl 0.1484 0.1585 'International Tables Vol C Tables 4.2.6.8 and 6.1.1.4'
Pt Pt -1.7033 8.3905 'International Tables Vol C Tables 4.2.6.8 and 6.1.1.4'
Tl Tl -2.8358 9.6688 'International Tables Vol C Tables 4.2.6.8 and 6.1.1.4'

loop_
_geom_angle_atom_site_label_1
_geom_angle_atom_site_label_2
_geom_angle_atom_site_label_3
_geom_angle
_geom_angle_site_symmetry_1
_geom_angle_site_symmetry_3
C25 Pt2 C43 89.3(6) . .
C25 Pt2 C31 90.0(6) . .
C43 Pt2 C31 171.5(5) . .
C25 Pt2 C37 170.3(5) . .
C43 Pt2 C37 89.3(6) . .
C31 Pt2 C37 89.9(6) . .
C25 Pt2 Tl3 55.9(4) . 1_565
C43 Pt2 Tl3 56.4(4) . 1_565
C31 Pt2 Tl3 129.3(4) . 1_565
C37 Pt2 Tl3 130.0(4) . 1_565
C7 Pt1 C19 169.5(6) . .
C7 Pt1 C13 88.3(5) . .
C19 Pt1 C13 89.9(5) . .
C7 Pt1 C1 88.4(5) . .
C19 Pt1 C1 91.3(5) . .
C13 Pt1 C1 168.7(5) . .
C7 Pt1 Tl1 56.1(4) . .
C19 Pt1 Tl1 131.1(3) . .
C13 Pt1 Tl1 130.3(4) . .
C1 Pt1 Tl1 55.0(4) . .
C7 Pt1 Tl2 130.7(4) . 2_566
C19 Pt1 Tl2 56.5(4) . 2_566
C13 Pt1 Tl2 132.2(4) . 2_566
C1 Pt1 Tl2 56.6(3) . 2_566
Tl1 Pt1 Tl2 74.817(17) . 2_566
C7 Pt1 Tl1 130.4(4) . 2_566
C19 Pt1 Tl1 55.8(4) . 2_566
C13 Pt1 Tl1 57.2(4) . 2_566
C1 Pt1 Tl1 131.7(3) . 2_566
Tl1 Pt1 Tl1 118.505(17) . 2_566
Tl2 Pt1 Tl1 75.244(16) 2_566 2_566
C1 Tl1 C7 58.6(4) . .
C1 Tl1 C19 114.4(4) . 2_566
C7 Tl1 C19 85.7(4) . 2_566
C1 Tl1 Pt1 35.7(3) . .
C7 Tl1 Pt1 35.0(3) . .
C19 Tl1 Pt1 83.0(3) 2_566 .
C1 Tl1 Pt1 83.8(2) . 2_566
C7 Tl1 Pt1 82.7(2) . 2_566
C19 Tl1 Pt1 34.9(3) 2_566 2_566
Pt1 Tl1 Pt1 61.495(17) . 2_566
C13 Tl2 C19 113.6(5) . 2_566
C13 Tl2 Pt1 83.5(3) . 2_566
C19 Tl2 Pt1 35.1(3) 2_566 2_566
C25 Tl3 C31 113.5(4) 1_545 2_765
C25 Tl3 C43 58.1(4) 1_545 1_545
C31 Tl3 C43 85.7(4) 2_765 1_545
C25 Tl3 Pt2 34.9(3) 1_545 1_545
C31 Tl3 Pt2 82.8(3) 2_765 1_545
C43 Tl3 Pt2 35.1(3) 1_545 1_545
C37 Tl4 C31 111.7(4) 2_765 1_545
C2 C1 Pt1 173.0(12) . .
C2 C1 Tl1 95.7(11) . .
Pt1 C1 Tl1 89.3(5) . .
C1 C2 C3 174.8(15) . .
C4 C3 C6 116(3) . .
C4 C3 C2 110.2(14) . .
C6 C3 C2 107.5(14) . .
C4 C3 C5 106(3) . .
C6 C3 C5 111(2) . .
C2 C3 C5 107.0(15) . .
C3 C4 H4A 109.5 . .
C3 C4 H4B 109.5 . .
H4A C4 H4B 109.5 . .
C3 C4 H4C 109.5 . .
H4A C4 H4C 109.5 . .
H4B C4 H4C 109.5 . .
C3 C5 H5A 109.4 . .
C3 C5 H5B 109.4 . .
H5A C5 H5B 109.5 . .
C3 C5 H5C 109.6 . .
H5A C5 H5C 109.5 . .
H5B C5 H5C 109.5 . .
C3 C6 H6A 109.4 . .
C3 C6 H6B 109.4 . .
H6A C6 H6B 109.5 . .
C3 C6 H6C 109.6 . .
H6A C6 H6C 109.5 . .
H6B C6 H6C 109.5 . .
C8 C7 Pt1 168.5(13) . .
C8 C7 Tl1 101.3(10) . .
Pt1 C7 Tl1 88.9(5) . .
C7 C8 C9 173.5(17) . .
C11 C9 C8 113(3) . .
C11 C9 C10 117(4) . .
C8 C9 C10 111(3) . .
C11 C9 C12 111(4) . .
C8 C9 C12 110.2(16) . .
C10 C9 C12 93(4) . .
C9 C10 H10A 125.2 . .
C9 C10 H10B 123.6 . .
H10A C10 H10B 91.7 . .
C9 C10 H10C 123.5 . .
H10A C10 H10C 91.1 . .
H10B C10 H10C 92.2 . .
C9 C11 H11A 112.9 . .
C9 C11 H11B 112.7 . .
H11A C11 H11B 106.1 . .
C9 C11 H11C 112.2 . .
H11A C11 H11C 106.3 . .
H11B C11 H11C 106.1 . .
C9 C12 H12A 109.5 . .
C9 C12 H12B 109.4 . .
H12A C12 H12B 109.5 . .
C9 C12 H12C 109.4 . .
H12A C12 H12C 109.5 . .
H12B C12 H12C 109.5 . .
C14 C13 Pt1 169.0(12) . .
C14 C13 Tl2 97.4(11) . .
Pt1 C13 Tl2 89.3(5) . .
C13 C14 C15 171.8(16) . .
C18 C15 C14 113.5(15) . .
C18 C15 C16 118(2) . .
C14 C15 C16 109.4(14) . .
C18 C15 C17 102(2) . .
C14 C15 C17 108.4(16) . .
C16 C15 C17 104(2) . .
C15 C16 H16A 109.7 . .
C15 C16 H16B 109.4 . .
H16A C16 H16B 109.3 . .
C15 C16 H16C 109.9 . .
H16A C16 H16C 109.3 . .
H16B C16 H16C 109.2 . .
C15 C17 H17A 109.4 . .
C15 C17 H17B 109.7 . .
H17A C17 H17B 109.4 . .
C15 C17 H17C 109.5 . .
H17A C17 H17C 109.4 . .
H17B C17 H17C 109.4 . .
C15 C18 H18A 109.6 . .
C15 C18 H18B 109.4 . .
H18A C18 H18B 109.5 . .
C15 C18 H18C 109.4 . .
H18A C18 H18C 109.5 . .
H18B C18 H18C 109.5 . .
C20 C19 Pt1 171.1(13) . .
C20 C19 Tl1 95.4(9) . 2_566
Pt1 C19 Tl1 89.3(5) . 2_566
C20 C19 Tl2 98.6(10) . 2_566
Pt1 C19 Tl2 88.5(5) . 2_566
Tl1 C19 Tl2 94.6(4) 2_566 2_566
C19 C20 C21 176.1(16) . .
C22B C21 C20 108(4) . .
C22B C21 C23B 95(5) . .
C20 C21 C23B 109(4) . .
C22B C21 C22A 54(4) . .
C20 C21 C22A 108.9(16) . .
C23B C21 C22A 137(4) . .
C22B C21 C24A 140(4) . .
C20 C21 C24A 111.4(16) . .
C23B C21 C24A 66(5) . .
C22A C21 C24A 116(3) . .
C22B C21 C24B 116(5) . .
C20 C21 C24B 108(3) . .
C23B C21 C24B 119(6) . .
C22A C21 C24B 64(3) . .
C24A C21 C24B 57(3) . .
C22B C21 C23A 53(4) . .
C20 C21 C23A 109.9(16) . .
C23B C21 C23A 44(4) . .
C22A C21 C23A 104(3) . .
C24A C21 C23A 106(2) . .
C24B C21 C23A 142(3) . .
C21 C22A H22A 109.6 . .
C21 C22A H22B 109.6 . .
C21 C22A H22C 109.3 . .
C21 C23A H23A 109.5 . .
C21 C23A H23B 109.7 . .
C21 C23A H23C 109.2 . .
C21 C24A H24A 109.4 . .
C21 C24A H24B 109.6 . .
C21 C24A H24C 109.5 . .
C21 C22B H22D 109.4 . .
C21 C22B H22E 109.6 . .
H22D C22B H22E 109.5 . .
C21 C22B H22F 109.5 . .
H22D C22B H22F 109.5 . .
H22E C22B H22F 109.5 . .
C21 C23B H23D 112.6 . .
C21 C23B H23E 110.8 . .
H23D C23B H23E 107.8 . .
C21 C23B H23F 110.4 . .
H23D C23B H23F 107.2 . .
H23E C23B H23F 107.8 . .
C21 C24B H24D 110.1 . .
C21 C24B H24E 109.7 . .
H24D C24B H24E 109.4 . .
C21 C24B H24F 109.0 . .
H24D C24B H24F 109.4 . .
H24E C24B H24F 109.3 . .
C26 C25 Pt2 169.9(12) . .
C26 C25 Tl3 96.5(10) . 1_565
Pt2 C25 Tl3 89.2(5) . 1_565
C25 C26 C27 173.4(17) . .
C28 C27 C30 110(2) . .
C28 C27 C26 110.5(15) . .
C30 C27 C26 107.2(16) . .
C28 C27 C29 107(2) . .
C30 C27 C29 110(3) . .
C26 C27 C29 112.1(14) . .
C27 C28 H28A 109.2 . .
C27 C28 H28B 109.7 . .
H28A C28 H28B 109.5 . .
C27 C28 H28C 109.6 . .
H28A C28 H28C 109.5 . .
H28B C28 H28C 109.5 . .
C27 C29 H29A 109.5 . .
C27 C29 H29B 109.4 . .
H29A C29 H29B 109.5 . .
C27 C29 H29C 109.5 . .
H29A C29 H29C 109.5 . .
H29B C29 H29C 109.5 . .
C27 C30 H30A 109.3 . .
C27 C30 H30B 109.6 . .
H30A C30 H30B 109.4 . .
C27 C30 H30C 109.7 . .
H30A C30 H30C 109.4 . .
H30B C30 H30C 109.4 . .
C32 C31 Pt2 169.9(13) . .
C32 C31 Tl3 95.3(10) . 2_765
Pt2 C31 Tl3 90.5(5) . 2_765
C32 C31 Tl4 96.6(11) . 1_565
Pt2 C31 Tl4 91.1(5) . 1_565
Tl3 C31 Tl4 95.2(4) 2_765 1_565
C31 C32 C33 176.0(16) . .
C32 C33 C35 112.1(15) . .
C32 C33 C36 108.5(15) . .
C35 C33 C36 110(2) . .
C32 C33 C34 109.1(16) . .
C35 C33 C34 114(2) . .
C36 C33 C34 103.0(15) . .
C33 C34 H34A 109.5 . .
C33 C34 H34B 109.5 . .
H34A C34 H34B 109.5 . .
C33 C34 H34C 109.4 . .
H34A C34 H34C 109.5 . .
H34B C34 H34C 109.5 . .
C33 C35 H35A 109.5 . .
C33 C35 H35B 109.5 . .
H35A C35 H35B 109.5 . .
C33 C35 H35C 109.4 . .
H35A C35 H35C 109.5 . .
H35B C35 H35C 109.5 . .
C33 C36 H36A 109.5 . .
C33 C36 H36B 109.3 . .
H36A C36 H36B 109.5 . .
C33 C36 H36C 109.6 . .
H36A C36 H36C 109.5 . .
H36B C36 H36C 109.5 . .
C38 C37 Pt2 169.6(12) . .
C38 C37 Tl4 97.3(10) . 2_765
Pt2 C37 Tl4 90.3(5) . 2_765
C37 C38 C39 173.7(17) . .
C40 C39 C41 120(3) . .
C40 C39 C38 116.1(16) . .
C41 C39 C38 108.9(16) . .
C40 C39 C42 99(3) . .
C41 C39 C42 105(3) . .
C38 C39 C42 104.4(17) . .
C39 C40 H40A 109.6 . .
C39 C40 H40B 109.4 . .
H40A C40 H40B 109.5 . .
C39 C40 H40C 109.4 . .
H40A C40 H40C 109.5 . .
H40B C40 H40C 109.5 . .
C39 C41 H41A 112.7 . .
C39 C41 H41B 113.7 . .
H41A C41 H41B 105.5 . .
C39 C41 H41C 113.9 . .
H41A C41 H41C 105.0 . .
H41B C41 H41C 105.2 . .
C39 C42 H42A 110.1 . .
C39 C42 H42B 110.5 . .
H42A C42 H42B 108.6 . .
C39 C42 H42C 110.4 . .
H42A C42 H42C 108.6 . .
H42B C42 H42C 108.6 . .
C44 C43 Pt2 169.2(12) . .
C44 C43 Tl3 98.3(10) . 1_565
Pt2 C43 Tl3 88.4(5) . 1_565
C43 C44 C45 173.2(14) . .
C44 C45 C48 113.2(15) . .
C44 C45 C46 109.9(15) . .
C48 C45 C46 112(2) . .
C44 C45 C47 109.4(15) . .
C48 C45 C47 104.9(19) . .
C46 C45 C47 107.0(18) . .
C45 C46 H46A 109.6 . .
C45 C46 H46B 109.5 . .
H46A C46 H46B 109.5 . .
C45 C46 H46C 109.3 . .
H46A C46 H46C 109.5 . .
H46B C46 H46C 109.5 . .
C45 C47 H47A 109.5 . .
C45 C47 H47B 109.5 . .
H47A C47 H47B 109.5 . .
C45 C47 H47C 109.4 . .
H47A C47 H47C 109.5 . .
H47B C47 H47C 109.5 . .
C45 C48 H48A 109.4 . .
C45 C48 H48B 109.5 . .
H48A C48 H48B 109.5 . .
C45 C48 H48C 109.5 . .
H48A C48 H48C 109.5 . .
H48B C48 H48C 109.5 . .
Cl3 C49 Cl1 113(3) . .
Cl3 C49 Cl2 109(2) . .
Cl1 C49 Cl2 117.3(19) . .
Cl3 C49 H49 105.8 . .
Cl1 C49 H49 105.8 . .
Cl2 C49 H49 105.7 . .

loop_
_geom_bond_atom_site_label_1
_geom_bond_atom_site_label_2
_geom_bond_distance
_geom_bond_site_symmetry_2
Pt2 C25 1.982(16) .
Pt2 C43 1.995(17) .
Pt2 C31 1.995(16) .
Pt2 C37 2.011(15) .
Pt2 Tl3 3.4637(8) 1_565
Pt1 C7 1.999(16) .
Pt1 C19 2.006(17) .
Pt1 C13 2.023(14) .
Pt1 C1 2.034(13) .
Pt1 Tl1 3.4850(8) .
Pt1 Tl2 3.4911(7) 2_566
Pt1 Tl1 3.5033(7) 2_566
Tl1 C1 2.855(14) .
Tl1 C7 2.893(13) .
Tl1 C19 2.898(13) 2_566
Tl1 Pt1 3.5033(7) 2_566
Tl2 C13 2.897(14) .
Tl2 C19 2.911(13) 2_566
Tl2 Pt1 3.4911(7) 2_566
Tl3 C25 2.870(12) 1_545
Tl3 C31 2.875(13) 2_765
Tl3 C43 2.887(12) 1_545
Tl3 Pt2 3.4637(8) 1_545
Tl4 C37 2.887(13) 2_765
Tl4 C31 2.899(14) 1_545
C1 C2 1.174(16) .
C2 C3 1.523(18) .
C3 C4 1.42(3) .
C3 C6 1.50(2) .
C3 C5 1.53(3) .
C4 H4A 0.9600 .
C4 H4B 0.9600 .
C4 H4C 0.9600 .
C5 H5A 0.9601 .
C5 H5B 0.9601 .
C5 H5C 0.9601 .
C6 H6A 0.9600 .
C6 H6B 0.9600 .
C6 H6C 0.9600 .
C7 C8 1.192(18) .
C8 C9 1.50(2) .
C9 C11 1.45(5) .
C9 C10 1.50(7) .
C9 C12 1.53(3) .
C10 H10A 1.1147 .
C10 H10B 1.0998 .
C10 H10C 1.0991 .
C11 H11A 0.9908 .
C11 H11B 0.9901 .
C11 H11C 0.9888 .
C12 H12A 0.9600 .
C12 H12B 0.9600 .
C12 H12C 0.9600 .
C13 C14 1.199(17) .
C14 C15 1.480(19) .
C15 C18 1.41(2) .
C15 C16 1.48(3) .
C15 C17 1.55(3) .
C16 H16A 0.9620 .
C16 H16B 0.9620 .
C16 H16C 0.9621 .
C17 H17A 0.9607 .
C17 H17B 0.9607 .
C17 H17C 0.9607 .
C18 H18A 0.9600 .
C18 H18B 0.9600 .
C18 H18C 0.9600 .
C19 C20 1.226(19) .
C19 Tl1 2.898(13) 2_566
C19 Tl2 2.911(13) 2_566
C20 C21 1.45(2) .
C21 C22B 1.39(7) .
C21 C23B 1.49(9) .
C21 C22A 1.56(3) .
C21 C24A 1.58(3) .
C21 C24B 1.58(7) .
C21 C23A 1.58(3) .
C22A H22A 0.9601 .
C22A H22B 0.9601 .
C22A H22C 0.9601 .
C23A H23A 0.9601 .
C23A H23B 0.9601 .
C23A H23C 0.9601 .
C24A H24A 0.9602 .
C24A H24B 0.9602 .
C24A H24C 0.9602 .
C22B H22D 0.9601 .
C22B H22E 0.9601 .
C22B H22F 0.9601 .
C23B H23D 0.9803 .
C23B H23E 0.9770 .
C23B H23F 0.9764 .
C24B H24D 0.9611 .
C24B H24E 0.9611 .
C24B H24F 0.9610 .
C25 C26 1.222(18) .
C25 Tl3 2.870(12) 1_565
C26 C27 1.50(2) .
C27 C28 1.47(3) .
C27 C30 1.48(3) .
C27 C29 1.50(2) .
C28 H28A 0.9600 .
C28 H28B 0.9600 .
C28 H28C 0.9600 .
C29 H29A 0.9600 .
C29 H29B 0.9600 .
C29 H29C 0.9600 .
C30 H30A 0.9610 .
C30 H30B 0.9610 .
C30 H30C 0.9610 .
C31 C32 1.207(19) .
C31 Tl3 2.875(13) 2_765
C31 Tl4 2.899(14) 1_565
C32 C33 1.48(2) .
C33 C35 1.49(3) .
C33 C36 1.52(2) .
C33 C34 1.54(2) .
C34 H34A 0.9600 .
C34 H34B 0.9600 .
C34 H34C 0.9600 .
C35 H35A 0.9601 .
C35 H35B 0.9601 .
C35 H35C 0.9601 .
C36 H36A 0.9600 .
C36 H36B 0.9600 .
C36 H36C 0.9600 .
C37 C38 1.180(17) .
C37 Tl4 2.887(13) 2_765
C38 C39 1.52(2) .
C39 C40 1.34(3) .
C39 C41 1.39(3) .
C39 C42 1.54(4) .
C40 H40A 0.9600 .
C40 H40B 0.9600 .
C40 H40C 0.9600 .
C41 H41A 0.9937 .
C41 H41B 0.9968 .
C41 H41C 0.9978 .
C42 H42A 0.9686 .
C42 H42B 0.9690 .
C42 H42C 0.9690 .
C43 C44 1.22(2) .
C43 Tl3 2.887(12) 1_565
C44 C45 1.46(2) .
C45 C48 1.49(2) .
C45 C46 1.52(2) .
C45 C47 1.58(2) .
C46 H46A 0.9600 .
C46 H46B 0.9600 .
C46 H46C 0.9600 .
C47 H47A 0.9600 .
C47 H47B 0.9600 .
C47 H47C 0.9600 .
C48 H48A 0.9600 .
C48 H48B 0.9600 .
C48 H48C 0.9600 .
C49 Cl3 1.56(3) .
C49 Cl1 1.69(4) .
C49 Cl2 1.74(3) .
C49 H49 0.9800 .
